data_7058495
loop_
_publ_author_name
'Zakharchenko, Borys V.'
'Khomenko, Dmytro M.'
'Doroshchuk, Roman O.'
'Raspertova, Ilona V.'
'Starova, Viktoriia S.'
'Trachevsky, Volodymyr V.'
'Shova, Sergiu'
'Severynovska, Olga V.'
'Martins, Lu\'isa M. D. R. S.'
'Pombeiro, Armando J. L.'
'Arion, Vladimir B.'
'Lampeka, Rostyslav D.'

_publ_section_title
;
 New palladium(ii) complexes with 3-(2-pyridyl)-5-alkyl-1,2,4-triazole
 ligands as recyclable C--C coupling catalysts
;
_journal_issue 27
_journal_name_full 'New Journal of Chemistry'
_journal_page_first 10973
_journal_paper_doi 10.1039/C9NJ02278C
_journal_volume 43
_journal_year 2019
_chemical_formula_moiety 'C20 H22 N8 Pd'
_chemical_formula_sum 'C20 H22 N8 Pd'
_chemical_formula_weight 480.85
_space_group_crystal_system triclinic
_space_group_IT_number 2
_space_group_name_Hall '-P 1'
_space_group_name_H-M_alt 'P -1'
_symmetry_space_group_name_Hall '-P 1'
_symmetry_space_group_name_H-M 'P -1'
_atom_sites_solution_hydrogens geom
_atom_sites_solution_primary dual
_audit_creation_date 2018-08-28
_audit_creation_method
;
Olex2 1.2
(compiled 2018.05.29 svn.r3508 for OlexSys, GUI svn.r5506)
;
_audit_update_record
;
2018-08-29 deposited with the CCDC.    2019-06-17 downloaded from the CCDC.
;
_cell_angle_alpha 88.134(3)
_cell_angle_beta 80.550(4)
_cell_angle_gamma 76.336(4)
_cell_formula_units_Z 1
_cell_length_a 5.4343(3)
_cell_length_b 8.4913(3)
_cell_length_c 10.9739(5)
_cell_measurement_reflns_used 483
_cell_measurement_temperature 200.00(10)
_cell_measurement_theta_max 26.9690
_cell_measurement_theta_min 3.0870
_cell_volume 485.36(4)
_computing_cell_refinement
;
CrysAlisPro, Agilent Technologies,
Version 1.171.36.28 (release 01-02-2013 CrysAlis171 .NET)
(compiled Feb  1 2013,16:14:44)
;
_computing_data_collection
;
CrysAlisPro, Agilent Technologies,
Version 1.171.36.28 (release 01-02-2013 CrysAlis171 .NET)
(compiled Feb  1 2013,16:14:44)
;
_computing_data_reduction
;
CrysAlisPro, Agilent Technologies,
Version 1.171.36.28 (release 01-02-2013 CrysAlis171 .NET)
(compiled Feb  1 2013,16:14:44)
;
_computing_molecular_graphics 'Olex2 (Dolomanov et al., 2009)'
_computing_publication_material 'Olex2 (Dolomanov et al., 2009)'
_computing_structure_refinement 'ShelXL (Sheldrick, 2015)'
_computing_structure_solution 'ShelXT (Sheldrick, 2015)'
_diffrn_ambient_temperature 200.00(10)
_diffrn_detector_area_resol_mean 16.1593
_diffrn_measured_fraction_theta_full 1.000
_diffrn_measured_fraction_theta_max 1.000
_diffrn_measurement_details
;
#__ type_ start__ end____ width___ exp.time_
  1 omega  -25.00   15.00   1.0000   30.0000
omega____ theta____ kappa____ phi______ frames
    -      -13.7789  -99.0000   30.0000 40

#__ type_ start__ end____ width___ exp.time_
  2 omega  -22.00    3.00   1.0000   30.0000
omega____ theta____ kappa____ phi______ frames
    -      -13.7789  -99.0000  -90.0000 25
;
_diffrn_measurement_device_type 'Xcalibur, Eos'
_diffrn_measurement_method '\w scans'
_diffrn_orient_matrix_UB_11 -0.1228541000
_diffrn_orient_matrix_UB_12 -0.0020071000
_diffrn_orient_matrix_UB_13 -0.0130365000
_diffrn_orient_matrix_UB_21 -0.0299717000
_diffrn_orient_matrix_UB_22 -0.0333461000
_diffrn_orient_matrix_UB_23 0.0591264000
_diffrn_orient_matrix_UB_31 -0.0504158000
_diffrn_orient_matrix_UB_32 0.0792348000
_diffrn_orient_matrix_UB_33 0.0250109000
_diffrn_radiation_monochromator graphite
_diffrn_radiation_type MoK\a
_diffrn_radiation_wavelength 0.71073
_diffrn_reflns_av_R_equivalents 0.0314
_diffrn_reflns_av_unetI/netI 0.0470
_diffrn_reflns_Laue_measured_fraction_full 1.000
_diffrn_reflns_Laue_measured_fraction_max 1.000
_diffrn_reflns_limit_h_max 4
_diffrn_reflns_limit_h_min -6
_diffrn_reflns_limit_k_max 9
_diffrn_reflns_limit_k_min -10
_diffrn_reflns_limit_l_max 13
_diffrn_reflns_limit_l_min -12
_diffrn_reflns_number 3495
_diffrn_reflns_point_group_measured_fraction_full 1.000
_diffrn_reflns_point_group_measured_fraction_max 1.000
_diffrn_reflns_theta_full 25.024
_diffrn_reflns_theta_max 25.024
_diffrn_reflns_theta_min 1.881
_diffrn_source 'Enhance (Mo) X-ray Source'
_exptl_absorpt_coefficient_mu 0.981
_exptl_absorpt_correction_type none
_exptl_crystal_colour 'clear light yellow'
_exptl_crystal_colour_lustre clear
_exptl_crystal_colour_modifier light
_exptl_crystal_colour_primary yellow
_exptl_crystal_density_diffrn 1.645
_exptl_crystal_density_method 'not measured'
_exptl_crystal_description plate
_exptl_crystal_F_000 244
_exptl_crystal_size_max 0.2
_exptl_crystal_size_mid 0.1
_exptl_crystal_size_min 0.02
_refine_diff_density_max 0.593
_refine_diff_density_min -0.421
_refine_diff_density_rms 0.116
_refine_ls_extinction_method none
_refine_ls_goodness_of_fit_ref 1.109
_refine_ls_hydrogen_treatment constr
_refine_ls_matrix_type full
_refine_ls_number_parameters 134
_refine_ls_number_reflns 1724
_refine_ls_number_restraints 0
_refine_ls_restrained_S_all 1.109
_refine_ls_R_factor_all 0.0277
_refine_ls_R_factor_gt 0.0251
_refine_ls_shift/su_max 0.000
_refine_ls_shift/su_mean 0.000
_refine_ls_structure_factor_coef Fsqd
_refine_ls_weighting_details 'w=1/[\s^2^(Fo^2^)+(0.0208P)^2^+0.0035P] where P=(Fo^2^+2Fc^2^)/3'
_refine_ls_weighting_scheme calc
_refine_ls_wR_factor_gt 0.0542
_refine_ls_wR_factor_ref 0.0545
_reflns_Friedel_coverage 0.000
_reflns_number_gt 1696
_reflns_number_total 1724
_reflns_threshold_expression 'I > 2\s(I)'
_cod_data_source_file c9nj02278c2.cif
_cod_data_source_block shi_2057_rola
_cod_depositor_comments 'Adding full bibliography for 7058495--7058498.cif.'
_cod_database_code 7058495
_shelx_shelxl_version_number 2018/3
_chemical_oxdiff_formula 'C22 H20 N8 Cl2 Pd1'
_chemical_oxdiff_usercomment '_2'
_shelx_space_group_comment
;
The symmetry employed for this shelxl refinement is uniquely defined
by the following loop, which should always be used as a source of
symmetry information in preference to the above space-group names.
They are only intended as comments.
;
_shelx_estimated_absorpt_t_max 0.981
_shelx_estimated_absorpt_t_min 0.828
_reflns_odcompleteness_completeness 30.45
_reflns_odcompleteness_iscentric 1
_reflns_odcompleteness_theta 26.32
_olex2_refinement_description
;
1. Fixed Uiso
 At 1.2 times of:
  All C(H) groups, All C(H,H) groups
 At 1.5 times of:
  All C(H,H,H) groups
2.a Secondary CH2 refined with riding coordinates:
 C8(H8A,H8B), C9(H9A,H9B)
2.b Aromatic/amide H refined with riding coordinates:
 C1(H1), C2(H2), C3(H3), C4(H4)
2.c Idealised Me refined as rotating group:
 C10(H10A,H10B,H10C)
;
_olex2_submission_special_instructions 'No special instructions were received'

loop_
_space_group_symop_operation_xyz
'x, y, z'
'-x, -y, -z'

loop_
_atom_site_label
_atom_site_type_symbol
_atom_site_fract_x
_atom_site_fract_y
_atom_site_fract_z
_atom_site_U_iso_or_equiv
_atom_site_adp_type
_atom_site_occupancy
_atom_site_site_symmetry_order
_atom_site_calc_flag
_atom_site_refinement_flags_posn
_atom_site_refinement_flags_adp
_atom_site_refinement_flags_occupancy
Pd1 Pd 0.500000 0.000000 0.000000 0.02147(10) Uani 1 2 d S T P
N1 N 0.7284(4) 0.0734(2) 0.09955(19) 0.0243(5) Uani 1 1 d . . .
N2 N 0.8354(4) 0.0210(2) 0.20227(19) 0.0261(5) Uani 1 1 d . . .
N3 N 0.9586(4) 0.2482(2) 0.1298(2) 0.0265(5) Uani 1 1 d . . .
N4 N 0.5561(4) 0.2025(2) -0.09449(19) 0.0217(4) Uani 1 1 d . . .
C1 C 0.4523(5) 0.2604(3) -0.1948(2) 0.0279(6) Uani 1 1 d . . .
H1 H 0.345706 0.206024 -0.225788 0.034 Uiso 1 1 calc R . .
C2 C 0.5010(5) 0.3983(3) -0.2523(3) 0.0330(6) Uani 1 1 d . . .
H2 H 0.427556 0.436766 -0.321479 0.040 Uiso 1 1 calc R . .
C3 C 0.6583(5) 0.4797(3) -0.2075(3) 0.0328(6) Uani 1 1 d . . .
H3 H 0.691592 0.573520 -0.245674 0.039 Uiso 1 1 calc R . .
C4 C 0.7660(5) 0.4200(3) -0.1052(2) 0.0292(6) Uani 1 1 d . . .
H4 H 0.874208 0.472688 -0.073822 0.035 Uiso 1 1 calc R . .
C5 C 0.7116(5) 0.2816(3) -0.0499(2) 0.0236(6) Uani 1 1 d . . .
C6 C 0.8058(5) 0.2068(3) 0.0601(2) 0.0238(6) Uani 1 1 d . . .
C7 C 0.9715(5) 0.1296(3) 0.2165(2) 0.0251(6) Uani 1 1 d . . .
C8 C 1.1215(5) 0.1195(3) 0.3196(2) 0.0288(6) Uani 1 1 d . . .
H8A H 1.289910 0.136849 0.286798 0.035 Uiso 1 1 calc R . .
H8B H 1.145048 0.011156 0.353626 0.035 Uiso 1 1 calc R . .
C9 C 0.9960(5) 0.2415(3) 0.4231(3) 0.0353(6) Uani 1 1 d . . .
H9A H 0.949067 0.348429 0.387616 0.042 Uiso 1 1 calc R . .
H9B H 0.839722 0.214118 0.464357 0.042 Uiso 1 1 calc R . .
C10 C 1.1677(6) 0.2466(4) 0.5172(3) 0.0476(8) Uani 1 1 d . . .
H10A H 1.074428 0.318268 0.583647 0.071 Uiso 1 1 calc GR . .
H10B H 1.314276 0.284948 0.478785 0.071 Uiso 1 1 calc GR . .
H10C H 1.223670 0.139675 0.548950 0.071 Uiso 1 1 calc GR . .

loop_
_atom_site_aniso_label
_atom_site_aniso_U_11
_atom_site_aniso_U_22
_atom_site_aniso_U_33
_atom_site_aniso_U_23
_atom_site_aniso_U_13
_atom_site_aniso_U_12
Pd1 0.02324(17) 0.02187(15) 0.02259(17) 0.00034(11) -0.00584(11) -0.01034(11)
N1 0.0244(11) 0.0245(10) 0.0266(13) 0.0002(9) -0.0063(9) -0.0094(9)
N2 0.0269(12) 0.0295(11) 0.0258(13) -0.0002(9) -0.0104(9) -0.0099(9)
N3 0.0272(12) 0.0249(10) 0.0312(13) -0.0025(9) -0.0078(9) -0.0111(9)
N4 0.0217(11) 0.0208(9) 0.0241(12) -0.0012(8) -0.0046(9) -0.0069(9)
C1 0.0283(14) 0.0275(13) 0.0306(16) 0.0003(11) -0.0101(11) -0.0079(11)
C2 0.0364(16) 0.0333(14) 0.0331(17) 0.0057(12) -0.0148(13) -0.0100(12)
C3 0.0404(16) 0.0260(13) 0.0352(17) 0.0045(11) -0.0074(13) -0.0141(12)
C4 0.0328(15) 0.0295(13) 0.0300(16) -0.0009(11) -0.0058(12) -0.0162(12)
C5 0.0220(13) 0.0243(12) 0.0243(15) -0.0037(10) -0.0017(10) -0.0061(10)
C6 0.0231(13) 0.0235(12) 0.0257(15) -0.0018(10) -0.0023(11) -0.0078(11)
C7 0.0240(14) 0.0267(12) 0.0255(15) -0.0039(11) -0.0053(11) -0.0061(11)
C8 0.0299(14) 0.0285(13) 0.0321(16) 0.0007(11) -0.0109(12) -0.0112(11)
C9 0.0343(16) 0.0436(15) 0.0293(16) -0.0040(12) -0.0061(12) -0.0107(13)
C10 0.051(2) 0.0623(19) 0.0350(19) -0.0101(15) -0.0135(15) -0.0182(16)

loop_
_atom_type_symbol
_atom_type_description
_atom_type_scat_dispersion_real
_atom_type_scat_dispersion_imag
_atom_type_scat_source
C C 0.0033 0.0016 'International Tables Vol C Tables 4.2.6.8 and 6.1.1.4'
H H 0.0000 0.0000 'International Tables Vol C Tables 4.2.6.8 and 6.1.1.4'
N N 0.0061 0.0033 'International Tables Vol C Tables 4.2.6.8 and 6.1.1.4'
Pd Pd -0.9988 1.0072 'International Tables Vol C Tables 4.2.6.8 and 6.1.1.4'

loop_
_geom_angle_atom_site_label_1
_geom_angle_atom_site_label_2
_geom_angle_atom_site_label_3
_geom_angle
_geom_angle_site_symmetry_1
_geom_angle_site_symmetry_3
N1 Pd1 N1 180.0 2_655 .
N1 Pd1 N4 79.36(8) . .
N1 Pd1 N4 100.64(8) 2_655 .
N1 Pd1 N4 100.64(8) . 2_655
N1 Pd1 N4 79.36(8) 2_655 2_655
N4 Pd1 N4 180.0 . 2_655
N2 N1 Pd1 136.36(16) . .
C6 N1 Pd1 116.05(16) . .
C6 N1 N2 107.59(19) . .
C7 N2 N1 103.5(2) . .
C6 N3 C7 101.6(2) . .
C1 N4 Pd1 125.26(17) . .
C1 N4 C5 119.3(2) . .
C5 N4 Pd1 115.40(15) . .
N4 C1 H1 119.5 . .
N4 C1 C2 121.1(2) . .
C2 C1 H1 119.5 . .
C1 C2 H2 120.0 . .
C1 C2 C3 120.0(2) . .
C3 C2 H2 120.0 . .
C2 C3 H3 120.5 . .
C2 C3 C4 119.0(2) . .
C4 C3 H3 120.5 . .
C3 C4 H4 120.4 . .
C5 C4 C3 119.3(2) . .
C5 C4 H4 120.4 . .
N4 C5 C4 121.4(2) . .
N4 C5 C6 113.2(2) . .
C4 C5 C6 125.5(2) . .
N1 C6 C5 116.0(2) . .
N3 C6 N1 113.0(2) . .
N3 C6 C5 131.0(2) . .
N2 C7 N3 114.3(2) . .
N2 C7 C8 122.0(2) . .
N3 C7 C8 123.8(2) . .
C7 C8 H8A 108.8 . .
C7 C8 H8B 108.8 . .
C7 C8 C9 113.8(2) . .
H8A C8 H8B 107.7 . .
C9 C8 H8A 108.8 . .
C9 C8 H8B 108.8 . .
C8 C9 H9A 109.0 . .
C8 C9 H9B 109.0 . .
H9A C9 H9B 107.8 . .
C10 C9 C8 113.0(2) . .
C10 C9 H9A 109.0 . .
C10 C9 H9B 109.0 . .
C9 C10 H10A 109.5 . .
C9 C10 H10B 109.5 . .
C9 C10 H10C 109.5 . .
H10A C10 H10B 109.5 . .
H10A C10 H10C 109.5 . .
H10B C10 H10C 109.5 . .

loop_
_geom_bond_atom_site_label_1
_geom_bond_atom_site_label_2
_geom_bond_distance
_geom_bond_site_symmetry_2
Pd1 N1 1.994(2) 2_655
Pd1 N1 1.994(2) .
Pd1 N4 2.0382(19) .
Pd1 N4 2.0382(19) 2_655
N1 N2 1.366(3) .
N1 C6 1.334(3) .
N2 C7 1.338(3) .
N3 C6 1.327(3) .
N3 C7 1.360(3) .
N4 C1 1.346(3) .
N4 C5 1.352(3) .
C1 H1 0.9300 .
C1 C2 1.372(3) .
C2 H2 0.9300 .
C2 C3 1.374(4) .
C3 H3 0.9300 .
C3 C4 1.378(4) .
C4 H4 0.9300 .
C4 C5 1.377(3) .
C5 C6 1.457(3) .
C7 C8 1.488(3) .
C8 H8A 0.9700 .
C8 H8B 0.9700 .
C8 C9 1.522(4) .
C9 H9A 0.9700 .
C9 H9B 0.9700 .
C9 C10 1.509(4) .
C10 H10A 0.9600 .
C10 H10B 0.9600 .
C10 H10C 0.9600 .

loop_
_geom_torsion_atom_site_label_1
_geom_torsion_atom_site_label_2
_geom_torsion_atom_site_label_3
_geom_torsion_atom_site_label_4
_geom_torsion
Pd1 N1 N2 C7 179.27(17)
Pd1 N1 C6 N3 -179.50(16)
Pd1 N1 C6 C5 0.5(3)
Pd1 N4 C1 C2 179.87(18)
Pd1 N4 C5 C4 179.87(18)
Pd1 N4 C5 C6 -1.1(3)
N1 N2 C7 N3 0.1(3)
N1 N2 C7 C8 179.7(2)
N2 N1 C6 N3 -0.1(3)
N2 N1 C6 C5 179.89(19)
N2 C7 C8 C9 -104.1(3)
N3 C7 C8 C9 75.5(3)
N4 C1 C2 C3 0.1(4)
N4 C5 C6 N1 0.4(3)
N4 C5 C6 N3 -179.6(2)
C1 N4 C5 C4 -0.1(3)
C1 N4 C5 C6 178.9(2)
C1 C2 C3 C4 0.3(4)
C2 C3 C4 C5 -0.6(4)
C3 C4 C5 N4 0.5(4)
C3 C4 C5 C6 -178.4(2)
C4 C5 C6 N1 179.4(2)
C4 C5 C6 N3 -0.6(4)
C5 N4 C1 C2 -0.2(4)
C6 N1 N2 C7 0.0(3)
C6 N3 C7 N2 -0.1(3)
C6 N3 C7 C8 -179.7(2)
C7 N3 C6 N1 0.1(3)
C7 N3 C6 C5 -179.9(2)
C7 C8 C9 C10 -171.5(2)
